data_2017594
loop_
_publ_author_name
'Quiroga, Jairo'
'Trilleras, Jorge'
'Hursthouse, Michael B.'
'Cobo, Justo'
'Glidewell, Christopher'

_publ_section_title
;
 A hydrogen-bonded dimer in
 6-(4-bromophenyl)-3-methyl-1-phenyl-4,5-dihydro-1<i>H</i>-pyrazolo[3,4-<i>b</i>]pyridine
 and a chain of rings built from N---H&#x00B7;&#x00B7;&#x00B7;N and
 C---H&#x00B7;&#x00B7;&#x00B7;\p(pyridine) hydrogen bonds in
 3-(4-nitrophenyl)-4-phenyl-1<i>H</i>-pyrazolo[3,4-<i>b</i>]pyridine
;
_journal_coeditor_code EG3040
_journal_issue 4
_journal_name_full 'Acta Crystallographica Section C'
_journal_page_first o163
_journal_page_last o167
_journal_paper_doi 10.1107/S0108270110006451
_journal_volume 66
_journal_year 2010
_chemical_formula_iupac 'C19 H16 Br N3'
_chemical_formula_moiety 'C19 H16 Br N3'
_chemical_formula_sum 'C19 H16 Br N3'
_chemical_formula_weight 366.26
_chemical_name_systematic
;
6-(4-bromophenyl)-3-methyl-1-phenyl-4,5-dihydro-1<i>H</i>-
pyrazolo[3,4-<i>b</i>]pyridine
;
_space_group_IT_number 14
_symmetry_cell_setting monoclinic
_symmetry_space_group_name_Hall '-P 2ybc'
_symmetry_space_group_name_H-M 'P 1 21/c 1'
_atom_sites_solution_hydrogens geom
_atom_sites_solution_primary direct
_atom_sites_solution_secondary difmap
_cell_angle_alpha 90.00
_cell_angle_beta 92.701(2)
_cell_angle_gamma 90.00
_cell_formula_units_Z 4
_cell_length_a 7.51650(10)
_cell_length_b 11.6572(3)
_cell_length_c 17.6917(5)
_cell_measurement_reflns_used 3058
_cell_measurement_temperature 120(2)
_cell_measurement_theta_max 26.05
_cell_measurement_theta_min 3.23
_cell_volume 1548.45(6)
_computing_cell_refinement 'DIRAX/LSQ (Duisenberg <i>et al.</i>,  2000)'
_computing_data_collection 'COLLECT (Hooft, 1999)'
_computing_data_reduction 'EVALCCD (Duisenberg <i>et al.</i>,  2003)'
_computing_molecular_graphics 'PLATON (Spek, 2009)'
_computing_publication_material 'SHELXL97 (Sheldrick, 2008) and PLATON (Spek, 2009)'
_computing_structure_refinement 'SHELXL97 (Sheldrick, 2008)'
_computing_structure_solution 'Sir2004 (Burla <i>et al.</i>,  2005)'
_diffrn_ambient_temperature 120(2)
_diffrn_detector_area_resol_mean 9.091
_diffrn_measured_fraction_theta_full 0.998
_diffrn_measured_fraction_theta_max 0.998
_diffrn_measurement_device_type 'Bruker--Nonius KappaCCD'
_diffrn_measurement_method '\f & \w scans'
_diffrn_radiation_monochromator graphite
_diffrn_radiation_source 'Bruker-Nonius FR591 rotating anode'
_diffrn_radiation_type 'Mo K\a'
_diffrn_radiation_wavelength 0.71073
_diffrn_reflns_av_R_equivalents 0.0477
_diffrn_reflns_av_sigmaI/netI 0.0318
_diffrn_reflns_limit_h_max 9
_diffrn_reflns_limit_h_min -8
_diffrn_reflns_limit_k_max 14
_diffrn_reflns_limit_k_min -14
_diffrn_reflns_limit_l_max 21
_diffrn_reflns_limit_l_min -21
_diffrn_reflns_number 21038
_diffrn_reflns_theta_full 26.05
_diffrn_reflns_theta_max 26.05
_diffrn_reflns_theta_min 3.23
_diffrn_standards_decay_% 0
_diffrn_standards_interval_count 0
_diffrn_standards_interval_time 0
_diffrn_standards_number 0
_exptl_absorpt_coefficient_mu 2.657
_exptl_absorpt_correction_T_max 0.901
_exptl_absorpt_correction_T_min 0.685
_exptl_absorpt_correction_type multi-scan
_exptl_absorpt_process_details '(SADABS; Sheldrick, 2003)'
_exptl_crystal_colour yellow
_exptl_crystal_density_diffrn 1.571
_exptl_crystal_density_method 'not measured'
_exptl_crystal_description needle
_exptl_crystal_F_000 744
_exptl_crystal_size_max 0.20
_exptl_crystal_size_mid 0.06
_exptl_crystal_size_min 0.04
_refine_diff_density_max 0.263
_refine_diff_density_min -0.513
_refine_ls_extinction_method none
_refine_ls_goodness_of_fit_ref 1.049
_refine_ls_hydrogen_treatment constr
_refine_ls_matrix_type full
_refine_ls_number_parameters 209
_refine_ls_number_reflns 3058
_refine_ls_number_restraints 0
_refine_ls_restrained_S_all 1.049
_refine_ls_R_factor_all 0.0385
_refine_ls_R_factor_gt 0.0292
_refine_ls_shift/su_max 0.001
_refine_ls_shift/su_mean 0.000
_refine_ls_structure_factor_coef Fsqd
_refine_ls_weighting_details 'w=1/[\s^2^(Fo^2^)+(0.0284P)^2^+1.0784P] where P=(Fo^2^+2Fc^2^)/3'
_refine_ls_weighting_scheme calc
_refine_ls_wR_factor_gt 0.0658
_refine_ls_wR_factor_ref 0.0694
_reflns_number_gt 2597
_reflns_number_total 3058
_reflns_threshold_expression I>2\s(I)
_cod_data_source_file eg3040.cif
_cod_data_source_block I
_cod_depositor_comments
;
The following automatic conversions were performed:
'_exptl_absorpt_correction_type' value 'Multi-scan' changed to
'multi-scan' according to
'/home/saulius/struct/CIF-dictionaries/cif_core.dic' dictionary named
'cif_core.dic' version 2.4.1 from 2010-06-29.

Automatic conversion script
Id: cif_fix_enum 1527 2010-12-29 10:47:43Z saulius 
;
_cod_original_sg_symbol_H-M 'P 21/c'
_cod_database_code 2017594
_cod_database_fobs_code 2017594

loop_
_symmetry_equiv_pos_as_xyz
'x, y, z'
'-x, y+1/2, -z+1/2'
'-x, -y, -z'
'x, -y-1/2, z-1/2'

loop_
_atom_site_type_symbol
_atom_site_label
_atom_site_fract_x
_atom_site_fract_y
_atom_site_fract_z
_atom_site_U_iso_or_equiv
_atom_site_adp_type
_atom_site_calc_flag
_atom_site_refinement_flags
_atom_site_occupancy
_atom_site_disorder_assembly
_atom_site_disorder_group
N N1 0.1491(2) 0.57039(14) 0.57944(10) 0.0166(4) Uani d . 1 . .
N N2 0.0955(2) 0.68300(15) 0.58020(10) 0.0192(4) Uani d . 1 . .
C C3 0.1460(3) 0.72732(18) 0.51492(12) 0.0196(4) Uani d . 1 . .
C C3A 0.2321(3) 0.64486(18) 0.47129(11) 0.0168(4) Uani d . 1 . .
C C4 0.3286(3) 0.64703(19) 0.39950(12) 0.0222(5) Uani d . 1 . .
H H4A 0.4481 0.6812 0.4090 0.027 Uiso calc R 1 . .
H H4B 0.2622 0.6950 0.3616 0.027 Uiso calc R 1 . .
C C5 0.3472(3) 0.52481(18) 0.36877(12) 0.0193(4) Uani d . 1 . .
H H5A 0.2469 0.5105 0.3317 0.023 Uiso calc R 1 . .
H H5B 0.4584 0.5208 0.3411 0.023 Uiso calc R 1 . .
C C6 0.3506(3) 0.42890(18) 0.42673(11) 0.0159(4) Uani d . 1 . .
N N7 0.2959(2) 0.43926(14) 0.49501(10) 0.0161(4) Uani d . 1 . .
C C7A 0.2298(3) 0.54648(17) 0.51320(11) 0.0158(4) Uani d . 1 . .
C C11 0.1298(3) 0.50223(18) 0.64513(11) 0.0170(4) Uani d . 1 . .
C C12 0.1356(3) 0.38296(19) 0.64202(12) 0.0196(5) Uani d . 1 . .
H H12 0.1541 0.3451 0.5955 0.024 Uiso calc R 1 . .
C C13 0.1142(3) 0.3197(2) 0.70750(12) 0.0237(5) Uani d . 1 . .
H H13 0.1199 0.2384 0.7054 0.028 Uiso calc R 1 . .
C C14 0.0847(3) 0.3729(2) 0.77579(12) 0.0242(5) Uani d . 1 . .
H H14 0.0680 0.3289 0.8201 0.029 Uiso calc R 1 . .
C C15 0.0802(3) 0.4915(2) 0.77804(13) 0.0265(5) Uani d . 1 . .
H H15 0.0607 0.5290 0.8246 0.032 Uiso calc R 1 . .
C C16 0.1036(3) 0.55689(19) 0.71364(12) 0.0231(5) Uani d . 1 . .
H H16 0.1018 0.6383 0.7163 0.028 Uiso calc R 1 . .
C C31 0.1059(3) 0.85022(19) 0.49562(14) 0.0265(5) Uani d . 1 . .
H H31A 0.0034 0.8538 0.4594 0.040 Uiso calc R 1 . .
H H31B 0.2097 0.8851 0.4732 0.040 Uiso calc R 1 . .
H H31C 0.0785 0.8920 0.5417 0.040 Uiso calc R 1 . .
C C61 0.4087(3) 0.31249(18) 0.40482(11) 0.0162(4) Uani d . 1 . .
C C62 0.5062(3) 0.29113(19) 0.34087(11) 0.0195(4) Uani d . 1 . .
H H62 0.5354 0.3529 0.3087 0.023 Uiso calc R 1 . .
C C63 0.5609(3) 0.18080(19) 0.32385(12) 0.0219(5) Uani d . 1 . .
H H63 0.6292 0.1672 0.2809 0.026 Uiso calc R 1 . .
C C64 0.5154(3) 0.09143(19) 0.36966(12) 0.0202(5) Uani d . 1 . .
Br Br64 0.59123(3) -0.060800(19) 0.348270(13) 0.02834(9) Uani d . 1 . .
C C65 0.4155(3) 0.10903(19) 0.43266(12) 0.0210(5) Uani d . 1 . .
H H65 0.3832 0.0463 0.4634 0.025 Uiso calc R 1 . .
C C66 0.3639(3) 0.21905(19) 0.44977(12) 0.0206(5) Uani d . 1 . .
H H66 0.2964 0.2318 0.4931 0.025 Uiso calc R 1 . .

loop_
_atom_site_aniso_label
_atom_site_aniso_U_11
_atom_site_aniso_U_22
_atom_site_aniso_U_33
_atom_site_aniso_U_12
_atom_site_aniso_U_13
_atom_site_aniso_U_23
N1 0.0184(9) 0.0155(9) 0.0158(9) 0.0010(7) 0.0017(7) -0.0015(7)
N2 0.0222(9) 0.0141(9) 0.0211(9) 0.0013(7) -0.0006(7) -0.0017(7)
C3 0.0205(11) 0.0169(11) 0.0211(11) -0.0005(8) -0.0033(8) 0.0002(9)
C3A 0.0174(10) 0.0160(11) 0.0168(10) -0.0006(8) -0.0005(8) 0.0007(8)
C4 0.0278(12) 0.0203(12) 0.0184(11) 0.0018(9) 0.0016(9) 0.0039(9)
C5 0.0226(11) 0.0203(11) 0.0149(10) -0.0003(8) 0.0017(8) 0.0026(9)
C6 0.0136(10) 0.0187(11) 0.0152(10) -0.0028(8) -0.0005(8) 0.0000(8)
N7 0.0167(9) 0.0161(9) 0.0157(9) -0.0011(7) 0.0022(7) -0.0012(7)
C7A 0.0146(10) 0.0187(11) 0.0139(10) -0.0014(8) 0.0002(8) -0.0019(8)
C11 0.0145(10) 0.0205(12) 0.0161(10) -0.0007(8) 0.0021(8) 0.0003(8)
C12 0.0218(11) 0.0200(12) 0.0176(11) -0.0007(8) 0.0053(8) -0.0031(9)
C13 0.0268(12) 0.0184(12) 0.0264(12) 0.0015(9) 0.0058(9) 0.0030(9)
C14 0.0254(12) 0.0295(13) 0.0179(11) -0.0015(9) 0.0035(9) 0.0049(9)
C15 0.0319(13) 0.0307(14) 0.0174(12) -0.0011(10) 0.0059(9) -0.0047(10)
C16 0.0276(12) 0.0208(12) 0.0211(12) -0.0003(9) 0.0034(9) -0.0038(9)
C31 0.0312(12) 0.0166(12) 0.0315(13) 0.0032(9) -0.0008(10) 0.0028(10)
C61 0.0158(10) 0.0184(11) 0.0145(10) -0.0024(8) -0.0004(8) -0.0021(8)
C62 0.0221(11) 0.0208(12) 0.0156(11) -0.0026(8) 0.0015(8) 0.0006(9)
C63 0.0249(11) 0.0241(12) 0.0170(10) -0.0001(9) 0.0051(9) -0.0023(9)
C64 0.0246(11) 0.0191(11) 0.0167(11) 0.0008(8) -0.0018(9) -0.0039(9)
Br64 0.04297(16) 0.01933(14) 0.02316(14) 0.00488(10) 0.00611(10) -0.00395(9)
C65 0.0273(12) 0.0169(11) 0.0188(11) -0.0043(9) 0.0027(9) 0.0018(9)
C66 0.0224(11) 0.0231(12) 0.0169(11) -0.0014(9) 0.0061(8) -0.0008(9)

loop_
_atom_type_symbol
_atom_type_description
_atom_type_scat_dispersion_real
_atom_type_scat_dispersion_imag
_atom_type_scat_source
C C 0.0033 0.0016 'International Tables Vol C Tables 4.2.6.8 and 6.1.1.4'
H H 0.0000 0.0000 'International Tables Vol C Tables 4.2.6.8 and 6.1.1.4'
Br Br -0.2901 2.4595 'International Tables Vol C Tables 4.2.6.8 and 6.1.1.4'
N N 0.0061 0.0033 'International Tables Vol C Tables 4.2.6.8 and 6.1.1.4'

loop_
_geom_angle_atom_site_label_1
_geom_angle_atom_site_label_2
_geom_angle_atom_site_label_3
_geom_angle_site_symmetry_1
_geom_angle_site_symmetry_3
_geom_angle
_geom_angle_publ_flag
C7A N1 N2 . . 110.12(16) ?
C7A N1 C11 . . 130.61(17) ?
N2 N1 C11 . . 119.01(16) ?
C3 N2 N1 . . 105.40(17) ?
N2 C3 C3A . . 111.48(18) ?
N2 C3 C31 . . 120.25(19) ?
C3A C3 C31 . . 128.3(2) ?
C7A C3A C3 . . 104.93(18) ?
C7A C3A C4 . . 119.68(19) ?
C3 C3A C4 . . 135.1(2) ?
C3A C4 C5 . . 110.00(18) ?
C3A C4 H4A . . 109.7 ?
C5 C4 H4A . . 109.7 ?
C3A C4 H4B . . 109.7 ?
C5 C4 H4B . . 109.7 ?
H4A C4 H4B . . 108.2 ?
C6 C5 C4 . . 116.37(17) ?
C6 C5 H5A . . 108.2 ?
C4 C5 H5A . . 108.2 ?
C6 C5 H5B . . 108.2 ?
C4 C5 H5B . . 108.2 ?
H5A C5 H5B . . 107.3 ?
N7 C6 C61 . . 115.98(18) ?
N7 C6 C5 . . 124.32(19) ?
C61 C6 C5 . . 119.59(17) ?
C6 N7 C7A . . 115.56(17) ?
C3A C7A N1 . . 108.06(18) ?
C3A C7A N7 . . 128.04(18) ?
N1 C7A N7 . . 123.90(18) ?
C16 C11 C12 . . 119.86(19) ?
C16 C11 N1 . . 118.72(19) ?
C12 C11 N1 . . 121.43(18) ?
C13 C12 C11 . . 119.5(2) ?
C13 C12 H12 . . 120.3 ?
C11 C12 H12 . . 120.3 ?
C14 C13 C12 . . 121.3(2) ?
C14 C13 H13 . . 119.3 ?
C12 C13 H13 . . 119.3 ?
C15 C14 C13 . . 118.5(2) ?
C15 C14 H14 . . 120.7 ?
C13 C14 H14 . . 120.7 ?
C14 C15 C16 . . 121.4(2) ?
C14 C15 H15 . . 119.3 ?
C16 C15 H15 . . 119.3 ?
C15 C16 C11 . . 119.5(2) ?
C15 C16 H16 . . 120.3 ?
C11 C16 H16 . . 120.3 ?
C3 C31 H31A . . 109.5 ?
C3 C31 H31B . . 109.5 ?
H31A C31 H31B . . 109.5 ?
C3 C31 H31C . . 109.5 ?
H31A C31 H31C . . 109.5 ?
H31B C31 H31C . . 109.5 ?
C66 C61 C62 . . 118.06(19) ?
C66 C61 C6 . . 118.82(18) ?
C62 C61 C6 . . 123.12(19) ?
C63 C62 C61 . . 120.8(2) ?
C63 C62 H62 . . 119.6 ?
C61 C62 H62 . . 119.6 ?
C64 C63 C62 . . 119.39(19) ?
C64 C63 H63 . . 120.3 ?
C62 C63 H63 . . 120.3 ?
C63 C64 C65 . . 121.4(2) ?
C63 C64 Br64 . . 120.25(16) ?
C65 C64 Br64 . . 118.34(16) ?
C66 C65 C64 . . 118.8(2) ?
C66 C65 H65 . . 120.6 ?
C64 C65 H65 . . 120.6 ?
C65 C66 C61 . . 121.47(19) ?
C65 C66 H66 . . 119.3 ?
C61 C66 H66 . . 119.3 ?

loop_
_geom_bond_atom_site_label_1
_geom_bond_atom_site_label_2
_geom_bond_site_symmetry_2
_geom_bond_distance
_geom_bond_publ_flag
N1 C7A . 1.373(3) ?
N1 N2 . 1.373(2) ?
N1 C11 . 1.421(3) ?
N2 C3 . 1.336(3) ?
C3 C3A . 1.409(3) ?
C3 C31 . 1.500(3) ?
C3A C7A . 1.366(3) ?
C3A C4 . 1.492(3) ?
C4 C5 . 1.534(3) ?
C4 H4A . 0.9900 ?
C4 H4B . 0.9900 ?
C5 C6 . 1.516(3) ?
C5 H5A . 0.9900 ?
C5 H5B . 0.9900 ?
C6 N7 . 1.300(3) ?
C6 C61 . 1.483(3) ?
N7 C7A . 1.388(3) ?
C11 C16 . 1.391(3) ?
C11 C12 . 1.392(3) ?
C12 C13 . 1.389(3) ?
C12 H12 . 0.9500 ?
C13 C14 . 1.385(3) ?
C13 H13 . 0.9500 ?
C14 C15 . 1.384(3) ?
C14 H14 . 0.9500 ?
C15 C16 . 1.389(3) ?
C15 H15 . 0.9500 ?
C16 H16 . 0.9500 ?
C31 H31A . 0.9800 ?
C31 H31B . 0.9800 ?
C31 H31C . 0.9800 ?
C61 C66 . 1.399(3) ?
C61 C62 . 1.399(3) ?
C62 C63 . 1.388(3) ?
C62 H62 . 0.9500 ?
C63 C64 . 1.373(3) ?
C63 H63 . 0.9500 ?
C64 C65 . 1.388(3) ?
C64 Br64 . 1.907(2) ?
C65 C66 . 1.378(3) ?
C65 H65 . 0.9500 ?
C66 H66 . 0.9500 ?

loop_
_geom_hbond_atom_site_label_D
_geom_hbond_atom_site_label_H
_geom_hbond_atom_site_label_A
_geom_hbond_site_symmetry_A
_geom_hbond_distance_DH
_geom_hbond_distance_HA
_geom_hbond_distance_DA
_geom_hbond_angle_DHA
_geom_hbond_publ_flag
C5 H5A Cg1 3_566 0.99 2.80 3.662(2) 146 no

loop_
_geom_torsion_atom_site_label_1
_geom_torsion_atom_site_label_2
_geom_torsion_atom_site_label_3
_geom_torsion_atom_site_label_4
_geom_torsion_site_symmetry_1
_geom_torsion_site_symmetry_2
_geom_torsion_site_symmetry_3
_geom_torsion_site_symmetry_4
_geom_torsion
_geom_torsion_publ_flag
C7A N1 N2 C3 . . . . -0.8(2) ?
C11 N1 N2 C3 . . . . 173.92(17) ?
N1 N2 C3 C3A . . . . 0.1(2) ?
N1 N2 C3 C31 . . . . 178.99(18) ?
N2 C3 C3A C7A . . . . 0.7(2) ?
C31 C3 C3A C7A . . . . -178.1(2) ?
N2 C3 C3A C4 . . . . -173.2(2) ?
C31 C3 C3A C4 . . . . 8.0(4) ?
C7A C3A C4 C5 . . . . 22.7(3) ?
C3 C3A C4 C5 . . . . -164.1(2) ?
C3A C4 C5 C6 . . . . -27.5(3) ?
C4 C5 C6 N7 . . . . 17.9(3) ?
C4 C5 C6 C61 . . . . -166.16(18) ?
C61 C6 N7 C7A . . . . -175.57(17) ?
C5 C6 N7 C7A . . . . 0.5(3) ?
C3 C3A C7A N1 . . . . -1.2(2) ?
C4 C3A C7A N1 . . . . 173.88(18) ?
C3 C3A C7A N7 . . . . 179.06(19) ?
C4 C3A C7A N7 . . . . -5.9(3) ?
N2 N1 C7A C3A . . . . 1.3(2) ?
C11 N1 C7A C3A . . . . -172.66(19) ?
N2 N1 C7A N7 . . . . -178.93(17) ?
C11 N1 C7A N7 . . . . 7.1(3) ?
C6 N7 C7A C3A . . . . -7.3(3) ?
C6 N7 C7A N1 . . . . 172.91(19) ?
C7A N1 C11 C16 . . . . 156.3(2) ?
N2 N1 C11 C16 . . . . -17.2(3) ?
C7A N1 C11 C12 . . . . -24.0(3) ?
N2 N1 C11 C12 . . . . 162.54(18) ?
C16 C11 C12 C13 . . . . 0.4(3) ?
N1 C11 C12 C13 . . . . -179.33(19) ?
C11 C12 C13 C14 . . . . 0.9(3) ?
C12 C13 C14 C15 . . . . -1.2(3) ?
C13 C14 C15 C16 . . . . 0.3(3) ?
C14 C15 C16 C11 . . . . 0.9(3) ?
C12 C11 C16 C15 . . . . -1.2(3) ?
N1 C11 C16 C15 . . . . 178.50(19) ?
N7 C6 C61 C66 . . . . 14.6(3) ?
C5 C6 C61 C66 . . . . -161.72(19) ?
N7 C6 C61 C62 . . . . -165.64(19) ?
C5 C6 C61 C62 . . . . 18.1(3) ?
C66 C61 C62 C63 . . . . -1.7(3) ?
C6 C61 C62 C63 . . . . 178.49(19) ?
C61 C62 C63 C64 . . . . 1.3(3) ?
C62 C63 C64 C65 . . . . 0.1(3) ?
C62 C63 C64 Br64 . . . . -179.25(16) ?
C63 C64 C65 C66 . . . . -1.0(3) ?
Br64 C64 C65 C66 . . . . 178.34(16) ?
C64 C65 C66 C61 . . . . 0.6(3) ?
C62 C61 C66 C65 . . . . 0.8(3) ?
C6 C61 C66 C65 . . . . -179.42(19) ?

loop_
_cod_related_entry_id
_cod_related_entry_database
_cod_related_entry_code
1 ChemSpider 24726619
